data_7103491
loop_
_publ_author_name
'Bassindale, Alan R'
'Liu, Zhihua'
'Taylor, Peter G'
'Horton, Peter N'
'Hursthouse, Michael B'

_publ_section_title
;
 A simple route to novel D spherosilicones; the first crystallographic
 structures of D(6) and D(8) cages.
;
_journal_issue 43
_journal_name_full 'Chemical communications (Cambridge, England)'
_journal_page_first 5625
_journal_page_last 5627
_journal_paper_doi 10.1039/b808456d
_journal_year 2008
_chemical_formula_sum 'C60 H128 O8 Si8'
_chemical_formula_weight 1202.34
_chemical_name_systematic
;
?
;
_space_group_IT_number 15
_symmetry_cell_setting monoclinic
_symmetry_space_group_name_Hall '-C 2yc'
_symmetry_space_group_name_H-M 'C 1 2/c 1'
_atom_sites_solution_hydrogens geom
_atom_sites_solution_primary direct
_atom_sites_solution_secondary difmap
_audit_creation_method SHELXL-97
_cell_angle_alpha 90.00
_cell_angle_beta 111.651(2)
_cell_angle_gamma 90.00
_cell_formula_units_Z 4
_cell_length_a 17.1468(8)
_cell_length_b 34.4636(15)
_cell_length_c 13.2620(7)
_cell_measurement_reflns_used 7617
_cell_measurement_temperature 120(2)
_cell_measurement_theta_max 27.485
_cell_measurement_theta_min 2.910
_cell_volume 7284.1(6)
_computing_cell_refinement ' DENZO (Otwinowski & Minor, 1997) and COLLECT (Hooft, 1998)'
_computing_data_collection ' DENZO (Otwinowski and Minor, 1997)'
_computing_data_reduction ' DENZO (Otwinowski & Minor, 1997) and COLLECT (Hooft, 1998)'
_computing_molecular_graphics 'PLATON (Spek, 1990)'
_computing_structure_refinement 'SHELXL-97 (Sheldrick, 1997b)'
_computing_structure_solution 'SHELXS-97 (Sheldrick, 1997a)'
_diffrn_ambient_temperature 120(2)
_diffrn_detector_area_resol_mean 9.091
_diffrn_measured_fraction_theta_full 0.977
_diffrn_measured_fraction_theta_max 0.977
_diffrn_measurement_device_type 'Nonius KappaCCD Area Detector'
_diffrn_measurement_method '\f and \w scans to fill Ewald Sphere'
_diffrn_radiation_monochromator graphite
_diffrn_radiation_source 'Nonius FR591 rotating anode'
_diffrn_radiation_type MoK\a
_diffrn_radiation_wavelength 0.71073
_diffrn_reflns_av_R_equivalents 0.1003
_diffrn_reflns_av_sigmaI/netI 0.1279
_diffrn_reflns_limit_h_max 22
_diffrn_reflns_limit_h_min -20
_diffrn_reflns_limit_k_max 41
_diffrn_reflns_limit_k_min -44
_diffrn_reflns_limit_l_max 17
_diffrn_reflns_limit_l_min -17
_diffrn_reflns_number 33358
_diffrn_reflns_theta_full 27.49
_diffrn_reflns_theta_max 27.49
_diffrn_reflns_theta_min 3.01
_exptl_absorpt_coefficient_mu 0.193
_exptl_absorpt_correction_T_max 0.9942
_exptl_absorpt_correction_T_min 0.9166
_exptl_absorpt_correction_type multi-scan
_exptl_absorpt_process_details 'SORTAV Blessing (1997)'
_exptl_crystal_colour Colourless
_exptl_crystal_density_diffrn 1.096
_exptl_crystal_density_method 'not measured'
_exptl_crystal_description Plate
_exptl_crystal_F_000 2656
_exptl_crystal_size_max 0.46
_exptl_crystal_size_mid 0.22
_exptl_crystal_size_min 0.03
_refine_diff_density_max 0.561
_refine_diff_density_min -0.348
_refine_diff_density_rms 0.068
_refine_ls_extinction_method none
_refine_ls_goodness_of_fit_ref 0.935
_refine_ls_hydrogen_treatment constr
_refine_ls_matrix_type full
_refine_ls_number_parameters 348
_refine_ls_number_reflns 8180
_refine_ls_number_restraints 0
_refine_ls_restrained_S_all 0.935
_refine_ls_R_factor_all 0.1620
_refine_ls_R_factor_gt 0.0613
_refine_ls_shift/su_max 0.000
_refine_ls_shift/su_mean 0.000
_refine_ls_structure_factor_coef Fsqd
_refine_ls_weighting_details 'calc w=1/[\s^2^(Fo^2^)+(0.0718P)^2^+0.0000P] where P=(Fo^2^+2Fc^2^)/3'
_refine_ls_weighting_scheme calc
_refine_ls_wR_factor_gt 0.1256
_refine_ls_wR_factor_ref 0.1574
_reflns_number_gt 3879
_reflns_number_total 8180
_reflns_threshold_expression >2sigma(I)
_cod_data_source_file b808456d.txt
_cod_data_source_block 02src552
_cod_depositor_comments
;
The following automatic conversions were performed:
'_symmetry_cell_setting' value 'Monoclinic' changed to 'monoclinic'
according to '/home/saulius/struct/CIF-dictionaries/cif_core.dic'
dictionary named 'cif_core.dic' version 2.4.1 from 2010-06-29.

Automatic conversion script
Id: cif_fix_enum 1527 2010-12-29 10:47:43Z saulius 
;
_cod_original_sg_symbol_H-M C2/c
_cod_database_code 7103491

loop_
_symmetry_equiv_pos_as_xyz
'x, y, z'
'-x, y, -z+1/2'
'x+1/2, y+1/2, z'
'-x+1/2, y+1/2, -z+1/2'
'-x, -y, -z'
'x, -y, z-1/2'
'-x+1/2, -y+1/2, -z'
'x+1/2, -y+1/2, z-1/2'

loop_
_atom_site_label
_atom_site_type_symbol
_atom_site_fract_x
_atom_site_fract_y
_atom_site_fract_z
_atom_site_U_iso_or_equiv
_atom_site_adp_type
_atom_site_occupancy
_atom_site_symmetry_multiplicity
_atom_site_calc_flag
_atom_site_refinement_flags
_atom_site_disorder_assembly
_atom_site_disorder_group
Si1 Si 0.39856(5) 0.31670(2) 0.20506(6) 0.0193(2) Uani 1 1 d . . .
Si2 Si 0.40150(4) 0.25198(2) 0.37291(6) 0.0201(2) Uani 1 1 d . . .
Si3 Si 0.39851(5) 0.18724(2) 0.20235(6) 0.0206(2) Uani 1 1 d . . .
Si4 Si 0.39555(4) 0.25173(2) 0.03454(6) 0.0200(2) Uani 1 1 d . . .
O1 O 0.37236(11) 0.28571(5) 0.28017(14) 0.0227(5) Uani 1 1 d . . .
O2 O 0.36797(11) 0.21819(5) 0.10193(14) 0.0227(5) Uani 1 1 d . . .
O3 O 0.5000 0.32062(7) 0.2500 0.0215(6) Uani 1 2 d S . .
O4 O 0.50317(10) 0.25160(6) 0.42720(14) 0.0234(4) Uani 1 1 d . . .
O5 O 0.5000 0.18462(7) 0.2500 0.0222(6) Uani 1 2 d S . .
C1 C 0.36283(17) 0.20455(8) 0.3105(2) 0.0234(7) Uani 1 1 d . . .
H1A H 0.3008 0.2056 0.2799 0.028 Uiso 1 1 calc R . .
H1B H 0.3791 0.1848 0.3689 0.028 Uiso 1 1 calc R . .
C2 C 0.35919(17) 0.29974(9) 0.0631(2) 0.0232(7) Uani 1 1 d . . .
H2A H 0.3746 0.3194 0.0193 0.028 Uiso 1 1 calc R . .
H2B H 0.2972 0.2991 0.0370 0.028 Uiso 1 1 calc R . .
C3 C 0.35392(18) 0.36413(9) 0.2221(2) 0.0253(7) Uani 1 1 d . . .
H3A H 0.3507 0.3811 0.1604 0.030 Uiso 1 1 calc R . .
H3B H 0.2960 0.3599 0.2190 0.030 Uiso 1 1 calc R . .
C4 C 0.40382(18) 0.38538(8) 0.3284(2) 0.0256(7) Uani 1 1 d . . .
H4A H 0.4277 0.3658 0.3864 0.031 Uiso 1 1 calc R . .
H4B H 0.4513 0.3992 0.3189 0.031 Uiso 1 1 calc R . .
C5 C 0.35336(18) 0.41426(9) 0.3651(2) 0.0265(7) Uani 1 1 d . . .
H5A H 0.3086 0.4002 0.3805 0.032 Uiso 1 1 calc R . .
H5B H 0.3259 0.4327 0.3053 0.032 Uiso 1 1 calc R . .
C6 C 0.40563(18) 0.43689(9) 0.4652(2) 0.0305(7) Uani 1 1 d . . .
H6A H 0.4347 0.4182 0.5237 0.037 Uiso 1 1 calc R . .
H6B H 0.4493 0.4514 0.4485 0.037 Uiso 1 1 calc R . .
C7 C 0.35788(19) 0.46534(9) 0.5077(2) 0.0322(8) Uani 1 1 d . . .
H7A H 0.3156 0.4510 0.5275 0.039 Uiso 1 1 calc R . .
H7B H 0.3276 0.4839 0.4493 0.039 Uiso 1 1 calc R . .
C8 C 0.4144(2) 0.48797(10) 0.6062(3) 0.0400(9) Uani 1 1 d . . .
H8A H 0.4471 0.4692 0.6626 0.048 Uiso 1 1 calc R . .
H8B H 0.4548 0.5032 0.5849 0.048 Uiso 1 1 calc R . .
C9 C 0.3691(2) 0.51521(11) 0.6554(3) 0.0524(10) Uani 1 1 d . . .
H9A H 0.3364 0.5339 0.6005 0.079 Uiso 1 1 calc R . .
H9B H 0.4102 0.5291 0.7165 0.079 Uiso 1 1 calc R . .
H9C H 0.3314 0.5003 0.6810 0.079 Uiso 1 1 calc R . .
C10 C 0.36185(18) 0.26403(9) 0.4822(2) 0.0254(7) Uani 1 1 d . . .
H10A H 0.3002 0.2607 0.4535 0.030 Uiso 1 1 calc R . .
H10B H 0.3859 0.2453 0.5424 0.030 Uiso 1 1 calc R . .
C11 C 0.38276(18) 0.30541(9) 0.5277(2) 0.0263(7) Uani 1 1 d . . .
H11A H 0.4435 0.3100 0.5467 0.032 Uiso 1 1 calc R . .
H11B H 0.3521 0.3241 0.4699 0.032 Uiso 1 1 calc R . .
C12 C 0.3612(2) 0.31361(9) 0.6269(2) 0.0323(8) Uani 1 1 d . . .
H12A H 0.3014 0.3071 0.6100 0.039 Uiso 1 1 calc R . .
H12B H 0.3954 0.2965 0.6869 0.039 Uiso 1 1 calc R . .
C13 C 0.37599(19) 0.35553(9) 0.6644(2) 0.0307(8) Uani 1 1 d . . .
H13A H 0.4346 0.3625 0.6756 0.037 Uiso 1 1 calc R . .
H13B H 0.3389 0.3723 0.6056 0.037 Uiso 1 1 calc R . .
C14 C 0.3610(2) 0.36454(9) 0.7673(2) 0.0341(8) Uani 1 1 d . . .
H14A H 0.3992 0.3484 0.8268 0.041 Uiso 1 1 calc R . .
H14B H 0.3027 0.3572 0.7570 0.041 Uiso 1 1 calc R . .
C15 C 0.3745(2) 0.40704(10) 0.8008(3) 0.0391(9) Uani 1 1 d . . .
H15A H 0.4322 0.4145 0.8085 0.047 Uiso 1 1 calc R . .
H15B H 0.3351 0.4231 0.7420 0.047 Uiso 1 1 calc R . .
C16 C 0.3625(2) 0.41620(11) 0.9052(3) 0.0521(11) Uani 1 1 d . . .
H16A H 0.3039 0.4114 0.8960 0.078 Uiso 1 1 calc R . .
H16B H 0.3763 0.4435 0.9241 0.078 Uiso 1 1 calc R . .
H16C H 0.3993 0.3996 0.9633 0.078 Uiso 1 1 calc R . .
C17 C 0.35585(18) 0.13896(8) 0.1461(2) 0.0271(7) Uani 1 1 d . . .
H17A H 0.3545 0.1223 0.2062 0.032 Uiso 1 1 calc R . .
H17B H 0.2973 0.1423 0.0948 0.032 Uiso 1 1 calc R . .
C18 C 0.40582(18) 0.11799(9) 0.0873(2) 0.0291(7) Uani 1 1 d . . .
H18A H 0.4251 0.1375 0.0468 0.035 Uiso 1 1 calc R . .
H18B H 0.4563 0.1063 0.1424 0.035 Uiso 1 1 calc R . .
C19 C 0.35873(18) 0.08663(9) 0.0092(2) 0.0277(7) Uani 1 1 d . . .
H19A H 0.3096 0.0983 -0.0483 0.033 Uiso 1 1 calc R . .
H19B H 0.3375 0.0675 0.0485 0.033 Uiso 1 1 calc R . .
C20 C 0.4120(2) 0.06576(10) -0.0431(3) 0.0366(8) Uani 1 1 d . . .
H20A H 0.4600 0.0535 0.0148 0.044 Uiso 1 1 calc R . .
H20B H 0.4351 0.0853 -0.0793 0.044 Uiso 1 1 calc R . .
C21 C 0.3667(2) 0.03483(10) -0.1255(3) 0.0362(8) Uani 1 1 d . . .
H21A H 0.3448 0.0148 -0.0893 0.043 Uiso 1 1 calc R . .
H21B H 0.3182 0.0468 -0.1832 0.043 Uiso 1 1 calc R . .
C22 C 0.4215(2) 0.01544(11) -0.1770(3) 0.0474(10) Uani 1 1 d . . .
H22A H 0.4685 0.0024 -0.1194 0.057 Uiso 1 1 calc R . .
H22B H 0.4459 0.0357 -0.2095 0.057 Uiso 1 1 calc R . .
C23 C 0.3772(3) -0.01417(11) -0.2638(3) 0.0558(11) Uani 1 1 d . . .
H23A H 0.3502 -0.0337 -0.2338 0.084 Uiso 1 1 calc R . .
H23B H 0.4181 -0.0269 -0.2885 0.084 Uiso 1 1 calc R . .
H23C H 0.3346 -0.0011 -0.3252 0.084 Uiso 1 1 calc R . .
C24 C 0.35223(18) 0.23923(9) -0.1117(2) 0.0259(7) Uani 1 1 d . . .
H24A H 0.2903 0.2412 -0.1385 0.031 Uiso 1 1 calc R . .
H24B H 0.3725 0.2585 -0.1518 0.031 Uiso 1 1 calc R . .
C25 C 0.37625(19) 0.19819(9) -0.1368(2) 0.0290(7) Uani 1 1 d . . .
H25A H 0.4374 0.1946 -0.0987 0.035 Uiso 1 1 calc R . .
H25B H 0.3476 0.1789 -0.1073 0.035 Uiso 1 1 calc R . .
C26 C 0.35403(19) 0.19010(9) -0.2567(2) 0.0314(8) Uani 1 1 d . . .
H26A H 0.3850 0.2085 -0.2857 0.038 Uiso 1 1 calc R . .
H26B H 0.2933 0.1947 -0.2957 0.038 Uiso 1 1 calc R . .
C27 C 0.3748(2) 0.14873(10) -0.2790(3) 0.0346(8) Uani 1 1 d . . .
H27A H 0.4346 0.1436 -0.2351 0.042 Uiso 1 1 calc R . .
H27B H 0.3407 0.1306 -0.2545 0.042 Uiso 1 1 calc R . .
C28 C 0.3595(2) 0.14031(10) -0.3974(2) 0.0370(9) Uani 1 1 d . . .
H28A H 0.3007 0.1472 -0.4420 0.044 Uiso 1 1 calc R . .
H28B H 0.3966 0.1571 -0.4205 0.044 Uiso 1 1 calc R . .
C29 C 0.3746(2) 0.09873(10) -0.4193(3) 0.0404(9) Uani 1 1 d . . .
H29A H 0.3367 0.0819 -0.3976 0.048 Uiso 1 1 calc R . .
H29B H 0.4330 0.0917 -0.3740 0.048 Uiso 1 1 calc R . .
C30 C 0.3603(2) 0.09083(12) -0.5384(3) 0.0526(10) Uani 1 1 d . . .
H30A H 0.3022 0.0973 -0.5838 0.079 Uiso 1 1 calc R . .
H30B H 0.3707 0.0633 -0.5476 0.079 Uiso 1 1 calc R . .
H30C H 0.3988 0.1068 -0.5600 0.079 Uiso 1 1 calc R . .

loop_
_atom_site_aniso_label
_atom_site_aniso_U_11
_atom_site_aniso_U_22
_atom_site_aniso_U_33
_atom_site_aniso_U_23
_atom_site_aniso_U_13
_atom_site_aniso_U_12
Si1 0.0168(4) 0.0207(5) 0.0198(4) 0.0015(4) 0.0063(4) 0.0009(3)
Si2 0.0181(4) 0.0244(5) 0.0189(4) 0.0017(4) 0.0081(3) 0.0012(3)
Si3 0.0187(4) 0.0214(5) 0.0211(4) 0.0009(4) 0.0065(4) -0.0010(3)
Si4 0.0183(4) 0.0240(5) 0.0164(4) -0.0002(4) 0.0049(3) -0.0023(4)
O1 0.0183(11) 0.0270(12) 0.0220(10) 0.0029(9) 0.0066(9) 0.0006(8)
O2 0.0206(11) 0.0241(12) 0.0207(10) 0.0019(9) 0.0046(9) -0.0008(8)
O3 0.0173(14) 0.0257(17) 0.0220(14) 0.000 0.0080(12) 0.000
O4 0.0194(11) 0.0282(12) 0.0225(10) 0.0004(9) 0.0076(9) 0.0026(9)
O5 0.0167(15) 0.0260(17) 0.0228(14) 0.000 0.0059(12) 0.000
C1 0.0207(15) 0.0254(18) 0.0234(15) 0.0039(13) 0.0074(13) 0.0034(12)
C2 0.0205(16) 0.0248(18) 0.0239(15) 0.0068(13) 0.0078(13) 0.0019(12)
C3 0.0229(17) 0.0279(19) 0.0250(16) 0.0035(13) 0.0086(14) 0.0031(13)
C4 0.0245(16) 0.0222(18) 0.0292(16) -0.0013(14) 0.0088(14) 0.0016(13)
C5 0.0255(17) 0.0241(18) 0.0297(17) 0.0015(14) 0.0100(15) 0.0003(13)
C6 0.0304(18) 0.0286(19) 0.0341(18) -0.0002(15) 0.0138(15) 0.0000(14)
C7 0.0353(19) 0.029(2) 0.0329(18) -0.0025(15) 0.0131(16) 0.0013(14)
C8 0.042(2) 0.036(2) 0.0410(19) -0.0099(17) 0.0149(17) 0.0000(16)
C9 0.064(3) 0.044(2) 0.051(2) -0.015(2) 0.024(2) 0.0060(19)
C10 0.0302(17) 0.0270(18) 0.0253(16) 0.0020(13) 0.0177(14) -0.0010(13)
C11 0.0260(17) 0.0316(19) 0.0261(16) -0.0007(14) 0.0153(14) 0.0033(14)
C12 0.0375(19) 0.031(2) 0.0339(18) 0.0019(15) 0.0201(16) 0.0019(14)
C13 0.0257(18) 0.038(2) 0.0294(17) -0.0030(15) 0.0112(15) -0.0055(14)
C14 0.0354(19) 0.033(2) 0.0355(19) -0.0054(15) 0.0145(16) -0.0018(15)
C15 0.034(2) 0.042(2) 0.040(2) -0.0085(17) 0.0115(17) -0.0089(16)
C16 0.053(2) 0.051(3) 0.062(3) -0.029(2) 0.033(2) -0.0197(19)
C17 0.0255(17) 0.0213(18) 0.0332(18) 0.0017(14) 0.0094(15) -0.0019(13)
C18 0.0271(18) 0.0270(19) 0.0337(17) -0.0019(14) 0.0116(15) -0.0001(13)
C19 0.0294(18) 0.0237(19) 0.0273(16) 0.0010(14) 0.0072(15) -0.0007(13)
C20 0.038(2) 0.033(2) 0.0378(19) -0.0041(16) 0.0128(16) 0.0008(15)
C21 0.040(2) 0.034(2) 0.0327(18) -0.0041(16) 0.0118(16) -0.0024(16)
C22 0.052(2) 0.044(2) 0.042(2) -0.0139(18) 0.0138(18) 0.0033(18)
C23 0.075(3) 0.050(3) 0.048(2) -0.014(2) 0.030(2) -0.002(2)
C24 0.0264(17) 0.0277(19) 0.0212(15) 0.0004(13) 0.0061(13) -0.0019(13)
C25 0.0316(18) 0.033(2) 0.0184(15) -0.0018(14) 0.0048(14) 0.0006(14)
C26 0.0313(18) 0.034(2) 0.0266(17) 0.0005(14) 0.0079(15) 0.0017(14)
C27 0.0337(19) 0.038(2) 0.0317(18) -0.0024(16) 0.0110(16) 0.0028(15)
C28 0.032(2) 0.047(2) 0.0305(18) -0.0057(16) 0.0095(16) 0.0017(15)
C29 0.035(2) 0.043(2) 0.043(2) -0.0129(17) 0.0132(17) 0.0006(16)
C30 0.042(2) 0.065(3) 0.047(2) -0.019(2) 0.0118(19) 0.0106(19)

loop_
_atom_type_symbol
_atom_type_description
_atom_type_scat_dispersion_real
_atom_type_scat_dispersion_imag
_atom_type_scat_source
C C 0.0033 0.0016 'International Tables Vol C Tables 4.2.6.8 and 6.1.1.4'
H H 0.0000 0.0000 'International Tables Vol C Tables 4.2.6.8 and 6.1.1.4'
O O 0.0106 0.0060 'International Tables Vol C Tables 4.2.6.8 and 6.1.1.4'
Si Si 0.0817 0.0704 'International Tables Vol C Tables 4.2.6.8 and 6.1.1.4'

loop_
_geom_angle_atom_site_label_1
_geom_angle_atom_site_label_2
_geom_angle_atom_site_label_3
_geom_angle
_geom_angle_site_symmetry_1
_geom_angle_site_symmetry_3
_geom_angle_publ_flag
O3 Si1 O1 109.23(9) . . ?
O3 Si1 C2 109.90(10) . . ?
O1 Si1 C2 109.62(12) . . ?
O3 Si1 C3 108.45(13) . . ?
O1 Si1 C3 106.46(12) . . ?
C2 Si1 C3 113.08(13) . . ?
O4 Si2 O1 108.69(10) . . ?
O4 Si2 C1 110.01(12) . . ?
O1 Si2 C1 109.52(12) . . ?
O4 Si2 C10 107.32(12) . . ?
O1 Si2 C10 109.27(12) . . ?
C1 Si2 C10 111.95(13) . . ?
O5 Si3 O2 109.23(10) . . ?
O5 Si3 C1 109.26(10) . . ?
O2 Si3 C1 108.81(12) . . ?
O5 Si3 C17 108.28(13) . . ?
O2 Si3 C17 107.28(12) . . ?
C1 Si3 C17 113.89(13) . . ?
O4 Si4 O2 108.66(10) 2_655 . ?
O4 Si4 C24 107.26(12) 2_655 . ?
O2 Si4 C24 108.82(12) . . ?
O4 Si4 C2 109.91(12) 2_655 . ?
O2 Si4 C2 109.39(12) . . ?
C24 Si4 C2 112.70(13) . . ?
Si2 O1 Si1 148.18(12) . . ?
Si4 O2 Si3 146.81(12) . . ?
Si1 O3 Si1 170.44(19) 2_655 . ?
Si4 O4 Si2 172.54(13) 2_655 . ?
Si3 O5 Si3 173.62(19) 2_655 . ?
Si2 C1 Si3 117.82(15) . . ?
Si2 C1 H1A 107.9 . . ?
Si3 C1 H1A 107.9 . . ?
Si2 C1 H1B 107.9 . . ?
Si3 C1 H1B 107.9 . . ?
H1A C1 H1B 107.2 . . ?
Si1 C2 Si4 117.84(15) . . ?
Si1 C2 H2A 107.8 . . ?
Si4 C2 H2A 107.8 . . ?
Si1 C2 H2B 107.8 . . ?
Si4 C2 H2B 107.8 . . ?
H2A C2 H2B 107.2 . . ?
C4 C3 Si1 114.63(19) . . ?
C4 C3 H3A 108.6 . . ?
Si1 C3 H3A 108.6 . . ?
C4 C3 H3B 108.6 . . ?
Si1 C3 H3B 108.6 . . ?
H3A C3 H3B 107.6 . . ?
C5 C4 C3 114.7(2) . . ?
C5 C4 H4A 108.6 . . ?
C3 C4 H4A 108.6 . . ?
C5 C4 H4B 108.6 . . ?
C3 C4 H4B 108.6 . . ?
H4A C4 H4B 107.6 . . ?
C4 C5 C6 113.4(2) . . ?
C4 C5 H5A 108.9 . . ?
C6 C5 H5A 108.9 . . ?
C4 C5 H5B 108.9 . . ?
C6 C5 H5B 108.9 . . ?
H5A C5 H5B 107.7 . . ?
C7 C6 C5 115.7(3) . . ?
C7 C6 H6A 108.4 . . ?
C5 C6 H6A 108.4 . . ?
C7 C6 H6B 108.4 . . ?
C5 C6 H6B 108.4 . . ?
H6A C6 H6B 107.4 . . ?
C6 C7 C8 113.0(3) . . ?
C6 C7 H7A 109.0 . . ?
C8 C7 H7A 109.0 . . ?
C6 C7 H7B 109.0 . . ?
C8 C7 H7B 109.0 . . ?
H7A C7 H7B 107.8 . . ?
C9 C8 C7 115.0(3) . . ?
C9 C8 H8A 108.5 . . ?
C7 C8 H8A 108.5 . . ?
C9 C8 H8B 108.5 . . ?
C7 C8 H8B 108.5 . . ?
H8A C8 H8B 107.5 . . ?
C8 C9 H9A 109.5 . . ?
C8 C9 H9B 109.5 . . ?
H9A C9 H9B 109.5 . . ?
C8 C9 H9C 109.5 . . ?
H9A C9 H9C 109.5 . . ?
H9B C9 H9C 109.5 . . ?
C11 C10 Si2 114.4(2) . . ?
C11 C10 H10A 108.7 . . ?
Si2 C10 H10A 108.7 . . ?
C11 C10 H10B 108.7 . . ?
Si2 C10 H10B 108.7 . . ?
H10A C10 H10B 107.6 . . ?
C12 C11 C10 114.6(2) . . ?
C12 C11 H11A 108.6 . . ?
C10 C11 H11A 108.6 . . ?
C12 C11 H11B 108.6 . . ?
C10 C11 H11B 108.6 . . ?
H11A C11 H11B 107.6 . . ?
C13 C12 C11 113.3(3) . . ?
C13 C12 H12A 108.9 . . ?
C11 C12 H12A 108.9 . . ?
C13 C12 H12B 108.9 . . ?
C11 C12 H12B 108.9 . . ?
H12A C12 H12B 107.7 . . ?
C14 C13 C12 115.3(3) . . ?
C14 C13 H13A 108.5 . . ?
C12 C13 H13A 108.5 . . ?
C14 C13 H13B 108.5 . . ?
C12 C13 H13B 108.5 . . ?
H13A C13 H13B 107.5 . . ?
C13 C14 C15 113.7(3) . . ?
C13 C14 H14A 108.8 . . ?
C15 C14 H14A 108.8 . . ?
C13 C14 H14B 108.8 . . ?
C15 C14 H14B 108.8 . . ?
H14A C14 H14B 107.7 . . ?
C16 C15 C14 114.3(3) . . ?
C16 C15 H15A 108.7 . . ?
C14 C15 H15A 108.7 . . ?
C16 C15 H15B 108.7 . . ?
C14 C15 H15B 108.7 . . ?
H15A C15 H15B 107.6 . . ?
C15 C16 H16A 109.5 . . ?
C15 C16 H16B 109.5 . . ?
H16A C16 H16B 109.5 . . ?
C15 C16 H16C 109.5 . . ?
H16A C16 H16C 109.5 . . ?
H16B C16 H16C 109.5 . . ?
C18 C17 Si3 114.5(2) . . ?
C18 C17 H17A 108.6 . . ?
Si3 C17 H17A 108.6 . . ?
C18 C17 H17B 108.6 . . ?
Si3 C17 H17B 108.6 . . ?
H17A C17 H17B 107.6 . . ?
C19 C18 C17 115.3(2) . . ?
C19 C18 H18A 108.4 . . ?
C17 C18 H18A 108.4 . . ?
C19 C18 H18B 108.4 . . ?
C17 C18 H18B 108.4 . . ?
H18A C18 H18B 107.5 . . ?
C18 C19 C20 113.2(3) . . ?
C18 C19 H19A 108.9 . . ?
C20 C19 H19A 108.9 . . ?
C18 C19 H19B 108.9 . . ?
C20 C19 H19B 108.9 . . ?
H19A C19 H19B 107.8 . . ?
C19 C20 C21 115.3(3) . . ?
C19 C20 H20A 108.4 . . ?
C21 C20 H20A 108.4 . . ?
C19 C20 H20B 108.4 . . ?
C21 C20 H20B 108.4 . . ?
H20A C20 H20B 107.5 . . ?
C22 C21 C20 113.5(3) . . ?
C22 C21 H21A 108.9 . . ?
C20 C21 H21A 108.9 . . ?
C22 C21 H21B 108.9 . . ?
C20 C21 H21B 108.9 . . ?
H21A C21 H21B 107.7 . . ?
C21 C22 C23 114.9(3) . . ?
C21 C22 H22A 108.5 . . ?
C23 C22 H22A 108.5 . . ?
C21 C22 H22B 108.5 . . ?
C23 C22 H22B 108.5 . . ?
H22A C22 H22B 107.5 . . ?
C22 C23 H23A 109.5 . . ?
C22 C23 H23B 109.5 . . ?
H23A C23 H23B 109.5 . . ?
C22 C23 H23C 109.5 . . ?
H23A C23 H23C 109.5 . . ?
H23B C23 H23C 109.5 . . ?
C25 C24 Si4 113.76(19) . . ?
C25 C24 H24A 108.8 . . ?
Si4 C24 H24A 108.8 . . ?
C25 C24 H24B 108.8 . . ?
Si4 C24 H24B 108.8 . . ?
H24A C24 H24B 107.7 . . ?
C26 C25 C24 114.2(2) . . ?
C26 C25 H25A 108.7 . . ?
C24 C25 H25A 108.7 . . ?
C26 C25 H25B 108.7 . . ?
C24 C25 H25B 108.7 . . ?
H25A C25 H25B 107.6 . . ?
C25 C26 C27 112.8(3) . . ?
C25 C26 H26A 109.0 . . ?
C27 C26 H26A 109.0 . . ?
C25 C26 H26B 109.0 . . ?
C27 C26 H26B 109.0 . . ?
H26A C26 H26B 107.8 . . ?
C28 C27 C26 114.5(3) . . ?
C28 C27 H27A 108.6 . . ?
C26 C27 H27A 108.6 . . ?
C28 C27 H27B 108.6 . . ?
C26 C27 H27B 108.6 . . ?
H27A C27 H27B 107.6 . . ?
C29 C28 C27 113.9(3) . . ?
C29 C28 H28A 108.8 . . ?
C27 C28 H28A 108.8 . . ?
C29 C28 H28B 108.8 . . ?
C27 C28 H28B 108.8 . . ?
H28A C28 H28B 107.7 . . ?
C28 C29 C30 113.3(3) . . ?
C28 C29 H29A 108.9 . . ?
C30 C29 H29A 108.9 . . ?
C28 C29 H29B 108.9 . . ?
C30 C29 H29B 108.9 . . ?
H29A C29 H29B 107.7 . . ?
C29 C30 H30A 109.5 . . ?
C29 C30 H30B 109.5 . . ?
H30A C30 H30B 109.5 . . ?
C29 C30 H30C 109.5 . . ?
H30A C30 H30C 109.5 . . ?
H30B C30 H30C 109.5 . . ?

loop_
_geom_bond_atom_site_label_1
_geom_bond_atom_site_label_2
_geom_bond_distance
_geom_bond_site_symmetry_2
_geom_bond_publ_flag
Si1 O3 1.6229(8) . ?
Si1 O1 1.6326(19) . ?
Si1 C2 1.844(3) . ?
Si1 C3 1.854(3) . ?
Si2 O4 1.6222(18) . ?
Si2 O1 1.631(2) . ?
Si2 C1 1.841(3) . ?
Si2 C10 1.861(3) . ?
Si3 O5 1.6199(8) . ?
Si3 O2 1.6344(19) . ?
Si3 C1 1.853(3) . ?
Si3 C17 1.859(3) . ?
Si4 O4 1.6195(18) 2_655 ?
Si4 O2 1.634(2) . ?
Si4 C24 1.853(3) . ?
Si4 C2 1.856(3) . ?
O3 Si1 1.6229(8) 2_655 ?
O4 Si4 1.6195(18) 2_655 ?
O5 Si3 1.6199(8) 2_655 ?
C1 H1A 0.9900 . ?
C1 H1B 0.9900 . ?
C2 H2A 0.9900 . ?
C2 H2B 0.9900 . ?
C3 C4 1.537(4) . ?
C3 H3A 0.9900 . ?
C3 H3B 0.9900 . ?
C4 C5 1.512(4) . ?
C4 H4A 0.9900 . ?
C4 H4B 0.9900 . ?
C5 C6 1.515(4) . ?
C5 H5A 0.9900 . ?
C5 H5B 0.9900 . ?
C6 C7 1.514(4) . ?
C6 H6A 0.9900 . ?
C6 H6B 0.9900 . ?
C7 C8 1.523(4) . ?
C7 H7A 0.9900 . ?
C7 H7B 0.9900 . ?
C8 C9 1.511(4) . ?
C8 H8A 0.9900 . ?
C8 H8B 0.9900 . ?
C9 H9A 0.9800 . ?
C9 H9B 0.9800 . ?
C9 H9C 0.9800 . ?
C10 C11 1.538(4) . ?
C10 H10A 0.9900 . ?
C10 H10B 0.9900 . ?
C11 C12 1.519(4) . ?
C11 H11A 0.9900 . ?
C11 H11B 0.9900 . ?
C12 C13 1.519(4) . ?
C12 H12A 0.9900 . ?
C12 H12B 0.9900 . ?
C13 C14 1.511(4) . ?
C13 H13A 0.9900 . ?
C13 H13B 0.9900 . ?
C14 C15 1.523(4) . ?
C14 H14A 0.9900 . ?
C14 H14B 0.9900 . ?
C15 C16 1.507(5) . ?
C15 H15A 0.9900 . ?
C15 H15B 0.9900 . ?
C16 H16A 0.9800 . ?
C16 H16B 0.9800 . ?
C16 H16C 0.9800 . ?
C17 C18 1.536(4) . ?
C17 H17A 0.9900 . ?
C17 H17B 0.9900 . ?
C18 C19 1.508(4) . ?
C18 H18A 0.9900 . ?
C18 H18B 0.9900 . ?
C19 C20 1.517(4) . ?
C19 H19A 0.9900 . ?
C19 H19B 0.9900 . ?
C20 C21 1.519(4) . ?
C20 H20A 0.9900 . ?
C20 H20B 0.9900 . ?
C21 C22 1.506(5) . ?
C21 H21A 0.9900 . ?
C21 H21B 0.9900 . ?
C22 C23 1.516(5) . ?
C22 H22A 0.9900 . ?
C22 H22B 0.9900 . ?
C23 H23A 0.9800 . ?
C23 H23B 0.9800 . ?
C23 H23C 0.9800 . ?
C24 C25 1.543(4) . ?
C24 H24A 0.9900 . ?
C24 H24B 0.9900 . ?
C25 C26 1.519(4) . ?
C25 H25A 0.9900 . ?
C25 H25B 0.9900 . ?
C26 C27 1.525(4) . ?
C26 H26A 0.9900 . ?
C26 H26B 0.9900 . ?
C27 C28 1.522(4) . ?
C27 H27A 0.9900 . ?
C27 H27B 0.9900 . ?
C28 C29 1.503(5) . ?
C28 H28A 0.9900 . ?
C28 H28B 0.9900 . ?
C29 C30 1.530(5) . ?
C29 H29A 0.9900 . ?
C29 H29B 0.9900 . ?
C30 H30A 0.9800 . ?
C30 H30B 0.9800 . ?
C30 H30C 0.9800 . ?
